data_4315948
loop_
_publ_author_name
'Takayoshi Hashimoto'
'Yasuhiro Ohki'
'Kazuyuki Tatsumi'

_publ_section_title
;
 Synthesis of Coordinatively Unsaturated Mesityliron Thiolate Complexes
 and Their Reactions with Elemental Sulfur
;
_journal_name_full 'Inorganic Chemistry'
_journal_page_first 6102
_journal_page_last 6109
_journal_paper_doi 10.1021/ic100692v
_journal_volume 49
_journal_year 2010
_chemical_formula_moiety 'C45 H60 Fe S '
_chemical_formula_sum 'C45 H60 Fe S'
_chemical_formula_weight 688.88
_space_group_IT_number 14
_symmetry_cell_setting monoclinic
_symmetry_Int_Tables_number 14
_symmetry_space_group_name_Hall '-P 2yn'
_symmetry_space_group_name_H-M 'P 1 21/n 1'
_cell_angle_alpha 90.0000
_cell_angle_beta 112.8640(15)
_cell_angle_gamma 90.0000
_cell_formula_units_Z 4
_cell_length_a 15.156(2)
_cell_length_b 16.5093(19)
_cell_length_c 17.497(2)
_cell_measurement_reflns_used 9771
_cell_measurement_temperature 173.1
_cell_measurement_theta_max 27.5
_cell_measurement_theta_min 3.2
_cell_volume 4034.0(8)
_computing_cell_refinement CrystalClear
_computing_data_collection CrystalClear
_computing_data_reduction CrystalStructure
_computing_publication_material 'CrystalStructure 3.8'
_computing_structure_refinement CRYSTALS
_computing_structure_solution SIR97
_diffrn_ambient_temperature 173.1
_diffrn_detector_area_resol_mean 7.31
_diffrn_measured_fraction_theta_full 0.990
_diffrn_measured_fraction_theta_max 0.990
_diffrn_measurement_device_type 'Rigaku Saturn'
_diffrn_measurement_method \w
_diffrn_radiation_type 'Mo K\a'
_diffrn_radiation_wavelength 0.71070
_diffrn_reflns_av_R_equivalents 0.028
_diffrn_reflns_limit_h_max 19
_diffrn_reflns_limit_h_min -19
_diffrn_reflns_limit_k_max 21
_diffrn_reflns_limit_k_min -21
_diffrn_reflns_limit_l_max 22
_diffrn_reflns_limit_l_min -15
_diffrn_reflns_number 32137
_diffrn_reflns_theta_full 27.50
_diffrn_reflns_theta_max 27.50
_exptl_absorpt_coefficient_mu 0.453
_exptl_absorpt_correction_T_max 0.978
_exptl_absorpt_correction_T_min 0.861
_exptl_absorpt_correction_type multi-scan
_exptl_absorpt_process_details 'Jacobson, R. (1998) Private communication'
_exptl_crystal_colour yellow
_exptl_crystal_density_diffrn 1.134
_exptl_crystal_density_method 'not measured'
_exptl_crystal_description plate
_exptl_crystal_F_000 1488.00
_exptl_crystal_size_max 0.20
_exptl_crystal_size_mid 0.10
_exptl_crystal_size_min 0.05
_refine_diff_density_max 0.64
_refine_diff_density_min -0.88
_refine_ls_extinction_method none
_refine_ls_goodness_of_fit_ref 1.003
_refine_ls_hydrogen_treatment refall
_refine_ls_number_parameters 477
_refine_ls_number_reflns 9174
_refine_ls_R_factor_gt 0.0450
_refine_ls_shift/su_max 0.0000
_refine_ls_structure_factor_coef Fsqd
_refine_ls_weighting_details 'w = 1/[0.0001Fo^2^ + 4.1000\s(Fo^2^)]/(4Fo^2^)'
_refine_ls_weighting_scheme calc
_refine_ls_wR_factor_ref 0.0953
_reflns_number_gt 6785
_reflns_number_total 9174
_reflns_threshold_expression F^2^>2.0\s(F^2^)
_cod_data_source_file ic100692v_si_001_8.cif
_cod_data_source_block '_5'
_cod_original_cell_volume 4034.1(9)
_cod_original_formula_sum 'C45 H60 Fe S '
_cod_database_code 4315948

loop_
_symmetry_equiv_pos_site_id
_symmetry_equiv_pos_as_xyz
1 +X,+Y,+Z
2 1/2-X,1/2+Y,1/2-Z
3 -X,-Y,-Z
4 1/2+X,1/2-Y,1/2+Z

loop_
_atom_site_label
_atom_site_type_symbol
_atom_site_fract_x
_atom_site_fract_y
_atom_site_fract_z
_atom_site_U_iso_or_equiv
_atom_site_adp_type
_atom_site_occupancy
_atom_site_symmetry_multiplicity
_atom_site_calc_flag
_atom_site_refinement_flags
_atom_site_disorder_assembly
_atom_site_disorder_group
Fe(1) Fe 0.41961(2) 0.19692(2) 0.22491(2) 0.02626(8) Uani 1.00 1 d . . .
S(1) S 0.28438(4) 0.19068(3) 0.25194(4) 0.03082(15) Uani 1.00 1 d . . .
C(1) C 0.47621(14) 0.30022(13) 0.19901(13) 0.0240(5) Uani 1.00 1 d . . .
C(2) C 0.44205(15) 0.33470(13) 0.11902(14) 0.0274(5) Uani 1.00 1 d . . .
C(3) C 0.48248(15) 0.40520(14) 0.10261(14) 0.0312(6) Uani 1.00 1 d . . .
C(4) C 0.55690(16) 0.44476(14) 0.16422(15) 0.0319(6) Uani 1.00 1 d . . .
C(5) C 0.58999(15) 0.41229(14) 0.24309(15) 0.0310(6) Uani 1.00 1 d . . .
C(6) C 0.55150(15) 0.34139(13) 0.26096(14) 0.0282(6) Uani 1.00 1 d . . .
C(7) C 0.36030(17) 0.29591(16) 0.04877(15) 0.0443(7) Uani 1.00 1 d . . .
C(8) C 0.59846(19) 0.52293(15) 0.14733(17) 0.0460(8) Uani 1.00 1 d . . .
C(9) C 0.59153(19) 0.31034(16) 0.34878(15) 0.0465(7) Uani 1.00 1 d . . .
C(10) C 0.27154(13) 0.08738(12) 0.27291(12) 0.0219(5) Uani 1.00 1 d . . .
C(11) C 0.33940(13) 0.02847(12) 0.27542(12) 0.0217(5) Uani 1.00 1 d . . .
C(12) C 0.32589(14) -0.05235(13) 0.29112(13) 0.0258(5) Uani 1.00 1 d . . .
C(13) C 0.24426(14) -0.07593(13) 0.30308(13) 0.0283(6) Uani 1.00 1 d . . .
C(14) C 0.17723(14) -0.01826(13) 0.30005(13) 0.0263(5) Uani 1.00 1 d . . .
C(15) C 0.18896(14) 0.06306(12) 0.28551(13) 0.0221(5) Uani 1.00 1 d . . .
C(16) C 0.42294(13) 0.05291(12) 0.25507(13) 0.0212(5) Uani 1.00 1 d . . .
C(17) C 0.40975(13) 0.05692(12) 0.17035(13) 0.0222(5) Uani 1.00 1 d . . .
C(18) C 0.48546(14) 0.08357(13) 0.15027(13) 0.0248(5) Uani 1.00 1 d . . .
C(19) C 0.57451(14) 0.10358(13) 0.21078(13) 0.0238(5) Uani 1.00 1 d . . .
C(20) C 0.58641(14) 0.09704(13) 0.29333(13) 0.0249(5) Uani 1.00 1 d . . .
C(21) C 0.51297(13) 0.07150(12) 0.31756(12) 0.0214(5) Uani 1.00 1 d . . .
C(22) C 0.31750(15) 0.02637(13) 0.10266(13) 0.0289(6) Uani 1.00 1 d . . .
C(23) C 0.28285(16) 0.07668(15) 0.02454(14) 0.0405(7) Uani 1.00 1 d . . .
C(24) C 0.33137(18) -0.06166(15) 0.08387(16) 0.0462(7) Uani 1.00 1 d . . .
C(25) C 0.65704(15) 0.12778(14) 0.18674(14) 0.0308(6) Uani 1.00 1 d . . .
C(26) C 0.63389(17) 0.19819(16) 0.12684(17) 0.0438(7) Uani 1.00 1 d . . .
C(27) C 0.68834(18) 0.05445(16) 0.15015(18) 0.0498(8) Uani 1.00 1 d . . .
C(28) C 0.53071(14) 0.06030(14) 0.40930(13) 0.0271(5) Uani 1.00 1 d . . .
C(29) C 0.6367(4) 0.0338(3) 0.4610(3) 0.0405(14) Uiso 0.50 1 d P . .
C(30) C 0.5454(4) 0.1450(3) 0.4569(3) 0.0429(13) Uiso 0.50 1 d P . .
C(31) C 0.11279(14) 0.12324(12) 0.28186(13) 0.0237(5) Uani 1.00 1 d . . .
C(32) C 0.11723(14) 0.16203(13) 0.35433(13) 0.0251(5) Uani 1.00 1 d . . .
C(33) C 0.04456(15) 0.21632(13) 0.34898(14) 0.0302(6) Uani 1.00 1 d . . .
C(34) C -0.03131(15) 0.23286(14) 0.27489(15) 0.0301(6) Uani 1.00 1 d . . .
C(35) C -0.03236(14) 0.19491(14) 0.20448(14) 0.0309(6) Uani 1.00 1 d . . .
C(36) C 0.03891(14) 0.14104(13) 0.20547(13) 0.0268(5) Uani 1.00 1 d . . .
C(37) C 0.19830(15) 0.14668(14) 0.43730(14) 0.0308(6) Uani 1.00 1 d . . .
C(38) C 0.25919(17) 0.22226(16) 0.46943(16) 0.0455(7) Uani 1.00 1 d . . .
C(39) C 0.16175(17) 0.11466(16) 0.50160(15) 0.0419(7) Uani 1.00 1 d . . .
C(40) C -0.11153(16) 0.29179(15) 0.26768(16) 0.0401(7) Uani 1.00 1 d . . .
C(41) C -0.0961(2) 0.37263(16) 0.23473(18) 0.0535(9) Uani 1.00 1 d . . .
C(42) C -0.1310(2) 0.3007(2) 0.3453(2) 0.0790(12) Uani 1.00 1 d . . .
C(43) C 0.03449(15) 0.10302(15) 0.12481(14) 0.0323(6) Uani 1.00 1 d . . .
C(44) C 0.0334(2) 0.16684(19) 0.06197(17) 0.0599(9) Uani 1.00 1 d . . .
C(45) C -0.0506(2) 0.0466(2) 0.08898(18) 0.0656(10) Uani 1.00 1 d . . .
C(46) C 0.5011(3) 0.1326(2) 0.4465(2) 0.0307(10) Uiso 0.50 1 d P . .
C(47) C 0.6162(4) 0.0060(3) 0.4552(3) 0.0385(14) Uiso 0.50 1 d P . .
H(1) H 0.4577 0.4270 0.0467 0.039 Uiso 1.00 1 c R . .
H(2) H 0.6415 0.4395 0.2873 0.039 Uiso 1.00 1 c R . .
H(3) H 0.3066 0.2884 0.0652 0.051 Uiso 1.00 1 c R . .
H(4) H 0.3804 0.2438 0.0356 0.050 Uiso 1.00 1 c R . .
H(5) H 0.3412 0.3307 0.0003 0.050 Uiso 1.00 1 c R . .
H(6) H 0.5939 0.5650 0.1844 0.059 Uiso 1.00 1 c R . .
H(7) H 0.6651 0.5146 0.1563 0.059 Uiso 1.00 1 c R . .
H(8) H 0.5629 0.5392 0.0903 0.060 Uiso 1.00 1 c R . .
H(9) H 0.5405 0.2860 0.3615 0.055 Uiso 1.00 1 c R . .
H(10) H 0.6194 0.3550 0.3865 0.055 Uiso 1.00 1 c R . .
H(11) H 0.6404 0.2701 0.3549 0.055 Uiso 1.00 1 c R . .
H(12) H 0.3738 -0.0924 0.2937 0.032 Uiso 1.00 1 c R . .
H(13) H 0.2346 -0.1323 0.3135 0.035 Uiso 1.00 1 c R . .
H(14) H 0.1202 -0.0349 0.3083 0.032 Uiso 1.00 1 c R . .
H(15) H 0.4757 0.0883 0.0923 0.030 Uiso 1.00 1 c R . .
H(16) H 0.6482 0.1104 0.3361 0.029 Uiso 1.00 1 c R . .
H(17) H 0.2680 0.0276 0.1249 0.032 Uiso 1.00 1 c R . .
H(18) H 0.2274 0.0508 -0.0170 0.043 Uiso 1.00 1 c R . .
H(19) H 0.3334 0.0812 0.0038 0.043 Uiso 1.00 1 c R . .
H(20) H 0.2653 0.1303 0.0366 0.043 Uiso 1.00 1 c R . .
H(21) H 0.3795 -0.0649 0.0602 0.049 Uiso 1.00 1 c R . .
H(22) H 0.3521 -0.0930 0.1347 0.049 Uiso 1.00 1 c R . .
H(23) H 0.2713 -0.0832 0.0447 0.049 Uiso 1.00 1 c R . .
H(24) H 0.7104 0.1436 0.2369 0.038 Uiso 1.00 1 c R . .
H(25) H 0.5730 0.1886 0.0812 0.058 Uiso 1.00 1 c R . .
H(26) H 0.6838 0.2036 0.1055 0.058 Uiso 1.00 1 c R . .
H(27) H 0.6301 0.2476 0.1554 0.058 Uiso 1.00 1 c R . .
H(28) H 0.6415 0.0441 0.0946 0.068 Uiso 1.00 1 c R . .
H(29) H 0.6932 0.0075 0.1848 0.067 Uiso 1.00 1 c R . .
H(30) H 0.7501 0.0652 0.1478 0.067 Uiso 1.00 1 c R . .
H(31) H 0.4775 0.0184 0.4090 0.033 Uiso 1.00 1 c R . .
H(32) H 0.1509 0.1664 0.2726 0.034 Uiso 1.00 1 c R . .
H(38) H 0.0473 0.2437 0.3989 0.038 Uiso 1.00 1 c R . .
H(39) H -0.0847 0.2061 0.1520 0.037 Uiso 1.00 1 c R . .
H(40) H 0.2391 0.1053 0.4290 0.036 Uiso 1.00 1 c R . .
H(41) H 0.2827 0.2410 0.4283 0.053 Uiso 1.00 1 c R . .
H(42) H 0.2207 0.2644 0.4799 0.053 Uiso 1.00 1 c R . .
H(43) H 0.3129 0.2095 0.5205 0.053 Uiso 1.00 1 c R . .
H(44) H 0.1378 0.0600 0.4869 0.049 Uiso 1.00 1 c R . .
H(45) H 0.1106 0.1493 0.5028 0.049 Uiso 1.00 1 c R . .
H(46) H 0.2137 0.1144 0.5559 0.048 Uiso 1.00 1 c R . .
H(47) H -0.1696 0.2695 0.2261 0.048 Uiso 1.00 1 c R . .
H(48) H -0.0826 0.3645 0.1854 0.065 Uiso 1.00 1 c R . .
H(49) H -0.1532 0.4055 0.2210 0.065 Uiso 1.00 1 c R . .
H(50) H -0.0424 0.4000 0.2767 0.065 Uiso 1.00 1 c R . .
H(51) H -0.1891 0.3318 0.3331 0.107 Uiso 1.00 1 c R . .
H(52) H -0.0776 0.3287 0.3869 0.107 Uiso 1.00 1 c R . .
H(53) H -0.1384 0.2477 0.3660 0.107 Uiso 1.00 1 c R . .
H(54) H 0.0920 0.0709 0.1375 0.038 Uiso 1.00 1 c R . .
H(55) H 0.0872 0.2033 0.0868 0.075 Uiso 1.00 1 c R . .
H(56) H 0.0381 0.1405 0.0141 0.075 Uiso 1.00 1 c R . .
H(57) H -0.0259 0.1973 0.0447 0.075 Uiso 1.00 1 c R . .
H(58) H -0.0540 0.0260 0.0360 0.082 Uiso 1.00 1 c R . .
H(59) H -0.1090 0.0757 0.0812 0.082 Uiso 1.00 1 c R . .
H(60) H -0.0432 0.0017 0.1268 0.082 Uiso 1.00 1 c R . .

loop_
_atom_site_aniso_label
_atom_site_aniso_U_11
_atom_site_aniso_U_22
_atom_site_aniso_U_33
_atom_site_aniso_U_12
_atom_site_aniso_U_13
_atom_site_aniso_U_23
Fe(1) 0.02624(16) 0.02177(17) 0.03412(19) -0.00350(14) 0.01539(14) -0.00068(15)
S(1) 0.0300(2) 0.0191(2) 0.0508(3) 0.0017(2) 0.0239(2) 0.0056(2)
C(1) 0.0254(10) 0.0216(10) 0.0301(11) 0.0018(9) 0.0163(9) -0.0021(10)
C(2) 0.0271(11) 0.0253(11) 0.0317(12) 0.0027(9) 0.0136(10) -0.0037(9)
C(3) 0.0398(13) 0.0288(12) 0.0296(12) 0.0063(10) 0.0186(11) 0.0047(10)
C(4) 0.0367(12) 0.0249(12) 0.0437(14) -0.0020(10) 0.0260(11) -0.0001(11)
C(5) 0.0302(11) 0.0286(12) 0.0374(13) -0.0081(9) 0.0167(10) -0.0043(11)
C(6) 0.0322(11) 0.0247(11) 0.0318(12) -0.0029(9) 0.0169(10) -0.0015(10)
C(7) 0.0498(15) 0.0401(15) 0.0352(14) -0.0018(12) 0.0080(11) 0.0001(12)
C(8) 0.0581(16) 0.0340(15) 0.0548(18) -0.0062(12) 0.0319(14) 0.0051(13)
C(9) 0.0593(16) 0.0421(15) 0.0339(14) -0.0179(13) 0.0134(12) -0.0046(12)
C(10) 0.0209(10) 0.0192(10) 0.0257(11) -0.0012(8) 0.0091(8) 0.0008(9)
C(11) 0.0208(10) 0.0223(11) 0.0222(11) 0.0001(8) 0.0085(8) -0.0003(8)
C(12) 0.0255(10) 0.0213(11) 0.0322(12) 0.0042(8) 0.0129(9) 0.0001(9)
C(13) 0.0335(12) 0.0181(11) 0.0365(13) -0.0019(9) 0.0171(10) 0.0026(9)
C(14) 0.0252(10) 0.0247(11) 0.0311(12) -0.0034(9) 0.0133(9) 0.0002(9)
C(15) 0.0224(10) 0.0213(11) 0.0232(11) 0.0005(8) 0.0094(8) 0.0004(9)
C(16) 0.0197(9) 0.0183(10) 0.0267(11) 0.0033(8) 0.0102(9) 0.0003(9)
C(17) 0.0223(10) 0.0197(10) 0.0235(11) 0.0037(8) 0.0077(8) -0.0011(9)
C(18) 0.0297(11) 0.0251(11) 0.0216(11) 0.0028(9) 0.0121(9) -0.0010(9)
C(19) 0.0219(10) 0.0239(11) 0.0288(12) 0.0032(8) 0.0132(9) 0.0017(9)
C(20) 0.0196(10) 0.0262(11) 0.0272(12) 0.0011(8) 0.0073(9) 0.0006(9)
C(21) 0.0218(10) 0.0201(10) 0.0226(11) 0.0039(8) 0.0088(8) 0.0013(8)
C(22) 0.0257(11) 0.0299(12) 0.0267(12) -0.0028(9) 0.0054(9) -0.0034(10)
C(23) 0.0362(13) 0.0361(14) 0.0340(14) -0.0042(11) -0.0028(10) -0.0011(11)
C(24) 0.0504(15) 0.0316(14) 0.0408(15) -0.0046(12) 0.0004(12) -0.0068(12)
C(25) 0.0242(11) 0.0386(14) 0.0331(13) -0.0006(10) 0.0150(10) 0.0036(11)
C(26) 0.0404(13) 0.0459(15) 0.0583(17) 0.0029(12) 0.0335(13) 0.0150(14)
C(27) 0.0487(15) 0.0491(16) 0.070(2) 0.0123(13) 0.0437(15) 0.0096(15)
C(28) 0.0270(11) 0.0318(12) 0.0228(11) 0.0006(9) 0.0100(9) 0.0028(9)
C(31) 0.0214(10) 0.0209(11) 0.0343(12) -0.0040(8) 0.0169(9) 0.0034(9)
C(32) 0.0255(10) 0.0230(11) 0.0286(12) 0.0008(9) 0.0127(9) 0.0022(9)
C(33) 0.0310(11) 0.0284(13) 0.0361(13) 0.0036(9) 0.0186(10) 0.0000(10)
C(34) 0.0279(11) 0.0254(12) 0.0408(14) 0.0052(9) 0.0177(10) 0.0056(10)
C(35) 0.0226(10) 0.0365(13) 0.0332(12) 0.0054(10) 0.0104(9) 0.0094(11)
C(36) 0.0237(10) 0.0291(12) 0.0299(12) 0.0017(9) 0.0128(9) 0.0048(10)
C(37) 0.0284(11) 0.0312(13) 0.0313(13) 0.0049(9) 0.0100(10) -0.0048(10)
C(38) 0.0415(14) 0.0538(17) 0.0382(15) -0.0106(12) 0.0123(12) -0.0029(13)
C(39) 0.0454(14) 0.0394(15) 0.0364(14) -0.0004(11) 0.0109(12) 0.0046(12)
C(40) 0.0295(12) 0.0371(15) 0.0536(16) 0.0092(10) 0.0159(11) 0.0016(12)
C(41) 0.0580(17) 0.0363(15) 0.068(2) 0.0178(13) 0.0260(15) 0.0080(14)
C(42) 0.085(2) 0.087(2) 0.096(2) 0.052(2) 0.068(2) 0.037(2)
C(43) 0.0268(11) 0.0428(14) 0.0270(12) 0.0043(10) 0.0103(9) 0.0030(11)
C(44) 0.078(2) 0.070(2) 0.0403(16) 0.0074(16) 0.0317(15) 0.0107(15)
C(45) 0.0716(19) 0.083(2) 0.0512(19) -0.0346(18) 0.0340(16) -0.0288(17)

loop_
_atom_type_symbol
_atom_type_description
_atom_type_scat_dispersion_real
_atom_type_scat_dispersion_imag
_atom_type_scat_source
C C 0.003 0.002
;
International Tables for Crystallography
(1992, Vol. C, Tables 4.2.6.8 and 6.1.1.4)
;
H H 0.000 0.000
;
International Tables for Crystallography
(1992, Vol. C, Table 6.1.1.4)
;
Fe Fe 0.346 0.844
;
International Tables for Crystallography
(1992, Vol. C, Tables 4.2.6.8 and 6.1.1.4)
;
S S 0.125 0.123
;
International Tables for Crystallography
(1992, Vol. C, Tables 4.2.6.8 and 6.1.1.4)
;

loop_
_geom_angle_atom_site_label_1
_geom_angle_atom_site_label_2
_geom_angle_atom_site_label_3
_geom_angle
_geom_angle_publ_flag
_geom_angle_site_symmetry_1
_geom_angle_site_symmetry_2
_geom_angle_site_symmetry_3
S(1) Fe(1) C(1) 125.07(6) yes . . .
Fe(1) S(1) C(10) 105.47(7) yes . . .
Fe(1) C(1) C(2) 122.33(14) yes . . .
Fe(1) C(1) C(6) 121.25(16) yes . . .
C(2) C(1) C(6) 116.4(2) yes . . .
C(1) C(2) C(3) 121.30(17) yes . . .
C(1) C(2) C(7) 120.4(2) yes . . .
C(3) C(2) C(7) 118.3(2) yes . . .
C(2) C(3) C(4) 121.5(2) yes . . .
C(3) C(4) C(5) 117.7(2) yes . . .
C(3) C(4) C(8) 121.7(2) yes . . .
C(5) C(4) C(8) 120.59(19) yes . . .
C(4) C(5) C(6) 121.89(19) yes . . .
C(1) C(6) C(5) 121.1(2) yes . . .
C(1) C(6) C(9) 120.4(2) yes . . .
C(5) C(6) C(9) 118.43(18) yes . . .
S(1) C(10) C(11) 122.38(16) yes . . .
S(1) C(10) C(15) 118.81(15) yes . . .
C(11) C(10) C(15) 118.79(18) yes . . .
C(10) C(11) C(12) 120.5(2) yes . . .
C(10) C(11) C(16) 118.86(18) yes . . .
C(12) C(11) C(16) 120.49(19) yes . . .
C(11) C(12) C(13) 120.4(2) yes . . .
C(12) C(13) C(14) 119.2(2) yes . . .
C(13) C(14) C(15) 122.0(2) yes . . .
C(10) C(15) C(14) 119.18(19) yes . . .
C(10) C(15) C(31) 121.18(18) yes . . .
C(14) C(15) C(31) 119.6(2) yes . . .
C(11) C(16) C(17) 118.18(15) yes . . .
C(11) C(16) C(21) 121.77(19) yes . . .
C(17) C(16) C(21) 120.1(2) yes . . .
C(16) C(17) C(18) 118.83(16) yes . . .
C(16) C(17) C(22) 120.7(2) yes . . .
C(18) C(17) C(22) 120.3(2) yes . . .
C(17) C(18) C(19) 122.1(2) yes . . .
C(18) C(19) C(20) 117.9(2) yes . . .
C(18) C(19) C(25) 120.7(2) yes . . .
C(20) C(19) C(25) 121.34(16) yes . . .
C(19) C(20) C(21) 122.74(16) yes . . .
C(16) C(21) C(20) 118.27(19) yes . . .
C(16) C(21) C(28) 120.6(2) yes . . .
C(20) C(21) C(28) 121.11(15) yes . . .
C(17) C(22) C(23) 114.39(18) yes . . .
C(17) C(22) C(24) 108.76(16) yes . . .
C(23) C(22) C(24) 111.01(19) yes . . .
C(19) C(25) C(26) 113.55(18) yes . . .
C(19) C(25) C(27) 109.30(19) yes . . .
C(26) C(25) C(27) 110.2(2) yes . . .
C(21) C(28) C(29) 111.2(3) yes . . .
C(21) C(28) C(30) 111.9(2) yes . . .
C(21) C(28) C(46) 113.3(2) yes . . .
C(21) C(28) C(47) 113.0(3) yes . . .
C(29) C(28) C(30) 92.3(3) yes . . .
C(29) C(28) C(46) 112.5(3) yes . . .
C(30) C(28) C(47) 108.9(2) yes . . .
C(46) C(28) C(47) 125.0(3) yes . . .
C(28) C(29) C(47) 75.1(7) yes . . .
C(28) C(30) C(46) 70.3(6) yes . . .
C(15) C(31) C(32) 119.85(16) yes . . .
C(15) C(31) C(36) 119.6(2) yes . . .
C(32) C(31) C(36) 120.52(19) yes . . .
C(31) C(32) C(33) 118.35(17) yes . . .
C(31) C(32) C(37) 121.84(19) yes . . .
C(33) C(32) C(37) 119.8(2) yes . . .
C(32) C(33) C(34) 122.4(2) yes . . .
C(33) C(34) C(35) 117.7(2) yes . . .
C(33) C(34) C(40) 123.3(2) yes . . .
C(35) C(34) C(40) 119.02(18) yes . . .
C(34) C(35) C(36) 122.66(17) yes . . .
C(31) C(36) C(35) 118.3(2) yes . . .
C(31) C(36) C(43) 121.93(19) yes . . .
C(35) C(36) C(43) 119.79(16) yes . . .
C(32) C(37) C(38) 111.47(18) yes . . .
C(32) C(37) C(39) 111.85(18) yes . . .
C(38) C(37) C(39) 110.6(2) yes . . .
C(34) C(40) C(41) 111.1(2) yes . . .
C(34) C(40) C(42) 114.7(2) yes . . .
C(41) C(40) C(42) 111.9(2) yes . . .
C(36) C(43) C(44) 111.7(2) yes . . .
C(36) C(43) C(45) 111.2(2) yes . . .
C(44) C(43) C(45) 111.05(19) yes . . .
C(28) C(46) C(30) 85.5(7) yes . . .
C(28) C(47) C(29) 84.8(8) yes . . .
C(2) C(3) H(1) 119.1 no . . .
C(4) C(3) H(1) 119.3 no . . .
C(4) C(5) H(2) 119.0 no . . .
C(6) C(5) H(2) 119.1 no . . .
C(2) C(7) H(3) 109.4 no . . .
C(2) C(7) H(4) 109.6 no . . .
C(2) C(7) H(5) 109.4 no . . .
H(3) C(7) H(4) 109.5 no . . .
H(3) C(7) H(5) 109.5 no . . .
H(4) C(7) H(5) 109.5 no . . .
C(4) C(8) H(6) 109.7 no . . .
C(4) C(8) H(7) 109.4 no . . .
C(4) C(8) H(8) 109.3 no . . .
H(6) C(8) H(7) 109.5 no . . .
H(6) C(8) H(8) 109.5 no . . .
H(7) C(8) H(8) 109.5 no . . .
C(6) C(9) H(9) 109.5 no . . .
C(6) C(9) H(10) 109.4 no . . .
C(6) C(9) H(11) 109.5 no . . .
H(9) C(9) H(10) 109.5 no . . .
H(9) C(9) H(11) 109.5 no . . .
H(10) C(9) H(11) 109.5 no . . .
C(11) C(12) H(12) 119.9 no . . .
C(13) C(12) H(12) 119.7 no . . .
C(12) C(13) H(13) 120.4 no . . .
C(14) C(13) H(13) 120.4 no . . .
C(13) C(14) H(14) 119.0 no . . .
C(15) C(14) H(14) 119.0 no . . .
C(17) C(18) H(15) 118.9 no . . .
C(19) C(18) H(15) 119.0 no . . .
C(19) C(20) H(16) 118.7 no . . .
C(21) C(20) H(16) 118.6 no . . .
C(17) C(22) H(17) 107.4 no . . .
C(23) C(22) H(17) 107.5 no . . .
C(24) C(22) H(17) 107.5 no . . .
C(22) C(23) H(18) 109.4 no . . .
C(22) C(23) H(19) 109.5 no . . .
C(22) C(23) H(20) 109.5 no . . .
H(18) C(23) H(19) 109.5 no . . .
H(18) C(23) H(20) 109.5 no . . .
H(19) C(23) H(20) 109.5 no . . .
C(22) C(24) H(21) 109.5 no . . .
C(22) C(24) H(22) 109.5 no . . .
C(22) C(24) H(23) 109.4 no . . .
H(21) C(24) H(22) 109.5 no . . .
H(21) C(24) H(23) 109.5 no . . .
H(22) C(24) H(23) 109.5 no . . .
C(19) C(25) H(24) 107.9 no . . .
C(26) C(25) H(24) 107.9 no . . .
C(27) C(25) H(24) 107.9 no . . .
C(25) C(26) H(25) 109.6 no . . .
C(25) C(26) H(26) 109.4 no . . .
C(25) C(26) H(27) 109.5 no . . .
H(25) C(26) H(26) 109.5 no . . .
H(25) C(26) H(27) 109.5 no . . .
H(26) C(26) H(27) 109.5 no . . .
C(25) C(27) H(28) 109.5 no . . .
C(25) C(27) H(29) 109.4 no . . .
C(25) C(27) H(30) 109.5 no . . .
H(28) C(27) H(29) 109.5 no . . .
H(28) C(27) H(30) 109.5 no . . .
H(29) C(27) H(30) 109.5 no . . .
C(21) C(28) H(31) 104.5 no . . .
C(29) C(28) H(31) 115.3 no . . .
C(30) C(28) H(31) 121.6 no . . .
C(46) C(28) H(31) 99.5 no . . .
C(47) C(28) H(31) 96.2 no . . .
C(15) C(31) H(32) 89.7 no . . .
C(32) C(31) H(32) 89.6 no . . .
C(36) C(31) H(32) 89.6 no . . .
C(32) C(33) H(38) 118.8 no . . .
C(34) C(33) H(38) 118.7 no . . .
C(34) C(35) H(39) 118.8 no . . .
C(36) C(35) H(39) 118.6 no . . .
C(32) C(37) H(40) 107.5 no . . .
C(38) C(37) H(40) 107.6 no . . .
C(39) C(37) H(40) 107.5 no . . .
C(37) C(38) H(41) 109.4 no . . .
C(37) C(38) H(42) 109.6 no . . .
C(37) C(38) H(43) 109.5 no . . .
H(41) C(38) H(42) 109.5 no . . .
H(41) C(38) H(43) 109.5 no . . .
H(42) C(38) H(43) 109.5 no . . .
C(37) C(39) H(44) 109.4 no . . .
C(37) C(39) H(45) 109.5 no . . .
C(37) C(39) H(46) 109.5 no . . .
H(44) C(39) H(45) 109.5 no . . .
H(44) C(39) H(46) 109.5 no . . .
H(45) C(39) H(46) 109.5 no . . .
C(34) C(40) H(47) 106.4 no . . .
C(41) C(40) H(47) 106.2 no . . .
C(42) C(40) H(47) 106.0 no . . .
C(40) C(41) H(48) 109.6 no . . .
C(40) C(41) H(49) 109.5 no . . .
C(40) C(41) H(50) 109.3 no . . .
H(48) C(41) H(49) 109.5 no . . .
H(48) C(41) H(50) 109.5 no . . .
H(49) C(41) H(50) 109.5 no . . .
C(40) C(42) H(51) 109.5 no . . .
C(40) C(42) H(52) 109.0 no . . .
C(40) C(42) H(53) 109.9 no . . .
H(51) C(42) H(52) 109.5 no . . .
H(51) C(42) H(53) 109.5 no . . .
H(52) C(42) H(53) 109.5 no . . .
C(36) C(43) H(54) 107.6 no . . .
C(44) C(43) H(54) 107.5 no . . .
C(45) C(43) H(54) 107.6 no . . .
C(43) C(44) H(55) 109.6 no . . .
C(43) C(44) H(56) 109.3 no . . .
C(43) C(44) H(57) 109.5 no . . .
H(55) C(44) H(56) 109.5 no . . .
H(55) C(44) H(57) 109.5 no . . .
H(56) C(44) H(57) 109.5 no . . .
C(43) C(45) H(58) 109.3 no . . .
C(43) C(45) H(59) 109.6 no . . .
C(43) C(45) H(60) 109.4 no . . .
H(58) C(45) H(59) 109.5 no . . .
H(58) C(45) H(60) 109.5 no . . .
H(59) C(45) H(60) 109.5 no . . .

loop_
_geom_bond_atom_site_label_1
_geom_bond_atom_site_label_2
_geom_bond_distance
_geom_bond_publ_flag
_geom_bond_site_symmetry_1
_geom_bond_site_symmetry_2
Fe(1) S(1) 2.2778(7) yes . .
Fe(1) C(1) 2.038(2) yes . .
S(1) C(10) 1.771(2) yes . .
C(1) C(2) 1.410(3) yes . .
C(1) C(6) 1.406(2) yes . .
C(2) C(3) 1.396(3) yes . .
C(2) C(7) 1.508(2) yes . .
C(3) C(4) 1.384(2) yes . .
C(4) C(5) 1.380(3) yes . .
C(4) C(8) 1.515(3) yes . .
C(5) C(6) 1.396(3) yes . .
C(6) C(9) 1.506(3) yes . .
C(10) C(11) 1.404(2) yes . .
C(10) C(15) 1.411(3) yes . .
C(11) C(12) 1.393(2) yes . .
C(11) C(16) 1.498(3) yes . .
C(12) C(13) 1.388(3) yes . .
C(13) C(14) 1.378(3) yes . .
C(14) C(15) 1.391(2) yes . .
C(15) C(31) 1.506(3) yes . .
C(16) C(17) 1.418(3) yes . .
C(16) C(21) 1.411(2) yes . .
C(17) C(18) 1.395(3) yes . .
C(17) C(22) 1.525(2) yes . .
C(18) C(19) 1.393(2) yes . .
C(19) C(20) 1.389(3) yes . .
C(19) C(25) 1.520(3) yes . .
C(20) C(21) 1.401(3) yes . .
C(21) C(28) 1.532(3) yes . .
C(22) C(23) 1.509(3) yes . .
C(22) C(24) 1.523(3) yes . .
C(25) C(26) 1.512(3) yes . .
C(25) C(27) 1.529(3) yes . .
C(28) C(29) 1.569(5) yes . .
C(28) C(30) 1.598(6) yes . .
C(28) C(46) 1.509(5) yes . .
C(28) C(47) 1.523(5) yes . .
C(29) C(47) 0.541(8) yes . .
C(30) C(46) 0.656(7) yes . .
C(31) C(32) 1.399(3) yes . .
C(31) C(36) 1.401(2) yes . .
C(32) C(33) 1.395(3) yes . .
C(32) C(37) 1.515(2) yes . .
C(33) C(34) 1.385(2) yes . .
C(34) C(35) 1.377(3) yes . .
C(34) C(40) 1.524(3) yes . .
C(35) C(36) 1.394(3) yes . .
C(36) C(43) 1.522(3) yes . .
C(37) C(38) 1.524(3) yes . .
C(37) C(39) 1.529(4) yes . .
C(40) C(41) 1.508(3) yes . .
C(40) C(42) 1.504(5) yes . .
C(43) C(44) 1.518(4) yes . .
C(43) C(45) 1.516(3) yes . .
C(3) H(1) 0.970 no . .
C(5) H(2) 0.970 no . .
C(7) H(3) 0.970 no . .
C(7) H(4) 0.970 no . .
C(7) H(5) 0.970 no . .
C(8) H(6) 0.970 no . .
C(8) H(7) 0.970 no . .
C(8) H(8) 0.970 no . .
C(9) H(9) 0.970 no . .
C(9) H(10) 0.970 no . .
C(9) H(11) 0.970 no . .
C(12) H(12) 0.970 no . .
C(13) H(13) 0.970 no . .
C(14) H(14) 0.970 no . .
C(18) H(15) 0.970 no . .
C(20) H(16) 0.970 no . .
C(22) H(17) 0.970 no . .
C(23) H(18) 0.970 no . .
C(23) H(19) 0.970 no . .
C(23) H(20) 0.970 no . .
C(24) H(21) 0.970 no . .
C(24) H(22) 0.970 no . .
C(24) H(23) 0.970 no . .
C(25) H(24) 0.970 no . .
C(26) H(25) 0.970 no . .
C(26) H(26) 0.970 no . .
C(26) H(27) 0.970 no . .
C(27) H(28) 0.970 no . .
C(27) H(29) 0.970 no . .
C(27) H(30) 0.970 no . .
C(28) H(31) 1.062 no . .
C(31) H(32) 0.970 no . .
C(33) H(38) 0.970 no . .
C(35) H(39) 0.970 no . .
C(37) H(40) 0.970 no . .
C(38) H(41) 0.970 no . .
C(38) H(42) 0.970 no . .
C(38) H(43) 0.970 no . .
C(39) H(44) 0.970 no . .
C(39) H(45) 0.970 no . .
C(39) H(46) 0.970 no . .
C(40) H(47) 0.970 no . .
C(41) H(48) 0.970 no . .
C(41) H(49) 0.970 no . .
C(41) H(50) 0.970 no . .
C(42) H(51) 0.970 no . .
C(42) H(52) 0.970 no . .
C(42) H(53) 0.970 no . .
C(43) H(54) 0.970 no . .
C(44) H(55) 0.970 no . .
C(44) H(56) 0.970 no . .
C(44) H(57) 0.970 no . .
C(45) H(58) 0.970 no . .
C(45) H(59) 0.970 no . .
C(45) H(60) 0.970 no . .

loop_
_geom_contact_atom_site_label_1
_geom_contact_atom_site_label_2
_geom_contact_distance
_geom_contact_publ_flag
_geom_contact_site_symmetry_1
_geom_contact_site_symmetry_2
Fe(1) H(13) 3.556 ? . 2_555
S(1) H(13) 3.112 ? . 2_555
C(1) H(13) 3.309 ? . 2_555
C(1) H(14) 3.069 ? . 2_555
C(2) H(13) 3.363 ? . 2_555
C(2) H(14) 2.842 ? . 2_555
C(3) H(8) 3.302 ? . 3_665
C(3) H(14) 2.777 ? . 2_555
C(3) H(44) 3.176 ? . 2_555
C(3) H(45) 3.204 ? . 4_554
C(4) H(14) 2.924 ? . 2_555
C(4) H(45) 3.583 ? . 4_554
C(5) H(14) 3.080 ? . 2_555
C(5) H(29) 3.411 ? . 2_655
C(5) H(30) 3.507 ? . 2_655
C(5) H(51) 3.369 ? . 1_655
C(5) H(60) 3.020 ? . 2_555
C(6) H(14) 3.156 ? . 2_555
C(6) H(60) 3.327 ? . 2_555
C(7) H(13) 3.460 ? . 2_555
C(7) H(53) 3.286 ? . 4_554
C(8) H(1) 3.270 ? . 3_665
C(8) H(24) 3.450 ? . 2_655
C(8) H(29) 3.384 ? . 2_655
C(8) H(30) 3.494 ? . 2_655
C(8) H(44) 3.489 ? . 2_555
C(8) H(44) 3.378 ? . 4_554
C(8) H(46) 3.594 ? . 4_554
C(9) H(18) 3.354 ? . 4_555
C(9) H(20) 3.460 ? . 4_555
C(9) H(51) 3.459 ? . 1_655
C(9) H(56) 3.392 ? . 4_555
C(9) H(60) 3.308 ? . 2_555
C(13) H(3) 3.508 ? . 2_545
C(16) H(50) 3.278 ? . 2_545
C(17) H(50) 3.189 ? . 2_545
C(18) H(50) 3.272 ? . 2_545
C(19) H(49) 3.526 ? . 2_545
C(19) H(50) 3.416 ? . 2_545
C(20) H(49) 3.359 ? . 2_545
C(20) H(50) 3.450 ? . 2_545
C(21) H(48) 3.583 ? . 2_545
C(21) H(50) 3.393 ? . 2_545
C(23) H(10) 2.931 ? . 4_454
C(23) H(28) 3.391 ? . 3_655
C(23) H(59) 3.593 ? . 3_555
C(24) H(28) 3.318 ? . 3_655
C(24) H(42) 3.070 ? . 2_545
C(24) H(50) 3.243 ? . 2_545
C(24) H(59) 3.491 ? . 3_555
C(25) H(7) 3.542 ? . 2_645
C(25) H(47) 3.383 ? . 1_655
C(26) H(42) 3.369 ? . 4_554
C(26) H(45) 3.253 ? . 4_554
C(26) H(47) 3.042 ? . 1_655
C(27) H(2) 3.042 ? . 2_645
C(27) H(6) 3.447 ? . 2_645
C(27) H(7) 3.315 ? . 2_645
C(27) H(18) 3.520 ? . 3_655
C(27) H(19) 3.419 ? . 3_655
C(27) H(21) 3.420 ? . 3_655
C(27) H(49) 3.514 ? . 2_545
C(28) H(31) 3.480 ? . 3_656
C(29) H(31) 3.459 ? . 3_656
C(29) H(40) 3.115 ? . 3_656
C(29) H(44) 3.534 ? . 3_656
C(29) H(46) 3.425 ? . 3_656
C(30) H(55) 3.275 ? . 4_555
C(30) H(57) 3.405 ? . 4_555
C(31) H(6) 3.540 ? . 2_545
C(32) H(6) 3.403 ? . 2_545
C(33) H(6) 3.168 ? . 2_545
C(33) H(22) 3.478 ? . 2_555
C(34) H(6) 3.101 ? . 2_545
C(35) H(6) 3.266 ? . 2_545
C(35) H(43) 3.534 ? . 4_454
C(36) H(6) 3.516 ? . 2_545
C(38) H(23) 3.240 ? . 2_555
C(38) H(26) 3.253 ? . 4_455
C(38) H(39) 3.365 ? . 4_555
C(38) H(57) 3.282 ? . 4_555
C(39) H(1) 3.522 ? . 2_545
C(39) H(1) 3.544 ? . 4_455
C(39) H(7) 3.432 ? . 4_455
C(39) H(8) 3.388 ? . 2_545
C(39) H(8) 3.594 ? . 4_455
C(39) H(26) 3.456 ? . 4_455
C(40) H(24) 3.526 ? . 1_455
C(40) H(26) 3.599 ? . 1_455
C(41) H(22) 3.557 ? . 2_555
C(41) H(29) 3.273 ? . 2_555
C(41) H(46) 3.338 ? . 4_454
C(42) H(4) 3.349 ? . 4_455
C(42) H(11) 3.569 ? . 1_455
C(42) H(19) 3.598 ? . 4_455
C(42) H(24) 3.544 ? . 1_455
C(42) H(29) 3.526 ? . 2_555
C(45) H(2) 3.468 ? . 2_545
C(45) H(10) 3.409 ? . 2_545
C(45) H(18) 2.955 ? . 3_555
C(45) H(23) 3.308 ? . 3_555
C(45) H(30) 3.562 ? . 1_455
C(45) H(58) 3.380 ? . 3_555
C(46) H(31) 3.473 ? . 3_656
C(46) H(55) 3.547 ? . 4_555
C(46) H(57) 3.398 ? . 4_555
C(47) H(31) 3.232 ? . 3_656
C(47) H(40) 2.973 ? . 3_656
C(47) H(46) 3.320 ? . 3_656
C(47) H(48) 3.285 ? . 2_545
H(1) C(8) 3.270 ? . 3_665
H(1) C(39) 3.522 ? . 2_555
H(1) C(39) 3.544 ? . 4_554
H(1) H(1) 3.430 ? . 3_665
H(1) H(7) 3.447 ? . 3_665
H(1) H(8) 2.361 ? . 3_665
H(1) H(14) 3.248 ? . 2_555
H(1) H(44) 2.569 ? . 2_555
H(1) H(44) 3.288 ? . 4_554
H(1) H(45) 2.989 ? . 4_554
H(2) C(27) 3.042 ? . 2_655
H(2) C(45) 3.468 ? . 2_555
H(2) H(18) 3.159 ? . 4_555
H(2) H(28) 3.575 ? . 2_655
H(2) H(29) 2.612 ? . 2_655
H(2) H(30) 2.617 ? . 2_655
H(2) H(51) 2.964 ? . 1_655
H(2) H(59) 3.388 ? . 2_555
H(2) H(60) 2.698 ? . 2_555
H(3) C(13) 3.508 ? . 2_555
H(3) H(13) 2.764 ? . 2_555
H(3) H(14) 3.569 ? . 2_555
H(4) C(42) 3.349 ? . 4_554
H(4) H(51) 3.511 ? . 4_554
H(4) H(52) 3.145 ? . 4_554
H(4) H(53) 2.874 ? . 4_554
H(5) H(8) 3.321 ? . 3_665
H(5) H(11) 3.533 ? . 4_454
H(5) H(16) 3.351 ? . 4_454
H(5) H(53) 2.804 ? . 4_554
H(6) C(27) 3.447 ? . 2_655
H(6) C(31) 3.540 ? . 2_555
H(6) C(32) 3.403 ? . 2_555
H(6) C(33) 3.168 ? . 2_555
H(6) C(34) 3.101 ? . 2_555
H(6) C(35) 3.266 ? . 2_555
H(6) C(36) 3.516 ? . 2_555
H(6) H(24) 3.034 ? . 2_655
H(6) H(29) 3.288 ? . 2_655
H(6) H(30) 2.969 ? . 2_655
H(6) H(53) 3.285 ? . 2_555
H(7) C(25) 3.542 ? . 2_655
H(7) C(27) 3.315 ? . 2_655
H(7) C(39) 3.432 ? . 4_554
H(7) H(1) 3.447 ? . 3_665
H(7) H(16) 3.199 ? . 2_655
H(7) H(24) 2.974 ? . 2_655
H(7) H(29) 2.777 ? . 2_655
H(7) H(30) 3.267 ? . 2_655
H(7) H(44) 3.086 ? . 4_554
H(7) H(46) 3.028 ? . 4_554
H(7) H(49) 3.111 ? . 1_655
H(8) C(3) 3.302 ? . 3_665
H(8) C(39) 3.388 ? . 2_555
H(8) C(39) 3.594 ? . 4_554
H(8) H(1) 2.361 ? . 3_665
H(8) H(5) 3.321 ? . 3_665
H(8) H(8) 3.259 ? . 3_665
H(8) H(44) 2.828 ? . 2_555
H(8) H(44) 2.973 ? . 4_554
H(8) H(45) 3.088 ? . 2_555
H(9) H(56) 2.947 ? . 4_555
H(9) H(60) 3.566 ? . 2_555
H(10) C(23) 2.931 ? . 4_555
H(10) C(45) 3.409 ? . 2_555
H(10) H(18) 2.408 ? . 4_555
H(10) H(19) 3.266 ? . 4_555
H(10) H(20) 2.708 ? . 4_555
H(10) H(51) 3.398 ? . 1_655
H(10) H(56) 2.940 ? . 4_555
H(10) H(58) 3.440 ? . 2_555
H(10) H(60) 2.655 ? . 2_555
H(11) C(42) 3.569 ? . 1_655
H(11) H(5) 3.533 ? . 4_555
H(11) H(20) 3.423 ? . 4_555
H(11) H(51) 2.937 ? . 1_655
H(11) H(53) 3.303 ? . 1_655
H(12) H(48) 3.124 ? . 2_545
H(12) H(50) 3.243 ? . 2_545
H(13) Fe(1) 3.556 ? . 2_545
H(13) S(1) 3.112 ? . 2_545
H(13) C(1) 3.309 ? . 2_545
H(13) C(2) 3.363 ? . 2_545
H(13) C(7) 3.460 ? . 2_545
H(13) H(3) 2.764 ? . 2_545
H(14) C(1) 3.069 ? . 2_545
H(14) C(2) 2.842 ? . 2_545
H(14) C(3) 2.777 ? . 2_545
H(14) C(4) 2.924 ? . 2_545
H(14) C(5) 3.080 ? . 2_545
H(14) C(6) 3.156 ? . 2_545
H(14) H(1) 3.248 ? . 2_545
H(14) H(3) 3.569 ? . 2_545
H(16) H(5) 3.351 ? . 4_555
H(16) H(7) 3.199 ? . 2_645
H(16) H(49) 3.536 ? . 2_545
H(17) H(58) 3.484 ? . 3_555
H(18) C(9) 3.354 ? . 4_454
H(18) C(27) 3.520 ? . 3_655
H(18) C(45) 2.955 ? . 3_555
H(18) H(2) 3.159 ? . 4_454
H(18) H(10) 2.408 ? . 4_454
H(18) H(28) 3.217 ? . 3_655
H(18) H(30) 3.104 ? . 3_655
H(18) H(58) 2.819 ? . 3_555
H(18) H(59) 2.699 ? . 3_555
H(18) H(60) 2.842 ? . 3_555
H(19) C(27) 3.419 ? . 3_655
H(19) C(42) 3.598 ? . 4_554
H(19) H(10) 3.266 ? . 4_454
H(19) H(28) 2.810 ? . 3_655
H(19) H(29) 3.487 ? . 3_655
H(19) H(30) 3.446 ? . 3_655
H(19) H(51) 3.210 ? . 4_554
H(19) H(52) 3.217 ? . 4_554
H(20) C(9) 3.460 ? . 4_454
H(20) H(10) 2.708 ? . 4_454
H(20) H(11) 3.423 ? . 4_454
H(21) C(27) 3.420 ? . 3_655
H(21) H(25) 3.493 ? . 3_655
H(21) H(26) 3.523 ? . 3_655
H(21) H(28) 2.626 ? . 3_655
H(21) H(30) 3.399 ? . 3_655
H(21) H(38) 3.334 ? . 2_545
H(21) H(42) 3.149 ? . 2_545
H(21) H(50) 3.016 ? . 2_545
H(21) H(52) 3.286 ? . 2_545
H(22) C(33) 3.478 ? . 2_545
H(22) C(41) 3.557 ? . 2_545
H(22) H(38) 3.262 ? . 2_545
H(22) H(41) 3.340 ? . 2_545
H(22) H(42) 3.010 ? . 2_545
H(22) H(50) 2.695 ? . 2_545
H(23) C(38) 3.240 ? . 2_545
H(23) C(45) 3.308 ? . 3_555
H(23) H(26) 3.564 ? . 3_655
H(23) H(28) 3.257 ? . 3_655
H(23) H(30) 3.268 ? . 3_655
H(23) H(41) 3.102 ? . 2_545
H(23) H(42) 2.563 ? . 2_545
H(23) H(58) 3.181 ? . 3_555
H(23) H(59) 2.589 ? . 3_555
H(24) C(8) 3.450 ? . 2_645
H(24) C(40) 3.526 ? . 1_655
H(24) C(42) 3.544 ? . 1_655
H(24) H(6) 3.034 ? . 2_645
H(24) H(7) 2.974 ? . 2_645
H(24) H(47) 2.817 ? . 1_655
H(24) H(51) 3.581 ? . 1_655
H(24) H(53) 3.047 ? . 1_655
H(25) H(21) 3.493 ? . 3_655
H(25) H(38) 3.258 ? . 4_554
H(25) H(42) 3.441 ? . 4_554
H(25) H(45) 3.160 ? . 4_554
H(25) H(52) 3.290 ? . 4_554
H(26) C(38) 3.253 ? . 4_554
H(26) C(39) 3.456 ? . 4_554
H(26) C(40) 3.599 ? . 1_655
H(26) H(21) 3.523 ? . 3_655
H(26) H(23) 3.564 ? . 3_655
H(26) H(38) 3.506 ? . 4_554
H(26) H(39) 3.279 ? . 1_655
H(26) H(42) 2.524 ? . 4_554
H(26) H(43) 3.219 ? . 4_554
H(26) H(45) 2.969 ? . 4_554
H(26) H(46) 3.208 ? . 4_554
H(26) H(47) 2.633 ? . 1_655
H(27) H(45) 3.084 ? . 4_554
H(27) H(46) 3.398 ? . 4_554
H(27) H(47) 2.822 ? . 1_655
H(27) H(51) 3.534 ? . 1_655
H(28) C(23) 3.391 ? . 3_655
H(28) C(24) 3.318 ? . 3_655
H(28) H(2) 3.575 ? . 2_645
H(28) H(18) 3.217 ? . 3_655
H(28) H(19) 2.810 ? . 3_655
H(28) H(21) 2.626 ? . 3_655
H(28) H(23) 3.257 ? . 3_655
H(29) C(5) 3.411 ? . 2_645
H(29) C(8) 3.384 ? . 2_645
H(29) C(41) 3.273 ? . 2_545
H(29) C(42) 3.526 ? . 2_545
H(29) H(2) 2.612 ? . 2_645
H(29) H(6) 3.288 ? . 2_645
H(29) H(7) 2.777 ? . 2_645
H(29) H(19) 3.487 ? . 3_655
H(29) H(49) 2.587 ? . 2_545
H(29) H(50) 3.166 ? . 2_545
H(29) H(51) 2.914 ? . 2_545
H(29) H(52) 3.412 ? . 2_545
H(30) C(5) 3.507 ? . 2_645
H(30) C(8) 3.494 ? . 2_645
H(30) C(45) 3.562 ? . 1_655
H(30) H(2) 2.617 ? . 2_645
H(30) H(6) 2.969 ? . 2_645
H(30) H(7) 3.267 ? . 2_645
H(30) H(18) 3.104 ? . 3_655
H(30) H(19) 3.446 ? . 3_655
H(30) H(21) 3.399 ? . 3_655
H(30) H(23) 3.268 ? . 3_655
H(30) H(39) 3.397 ? . 1_655
H(30) H(59) 2.807 ? . 1_655
H(30) H(60) 3.456 ? . 1_655
H(31) C(28) 3.480 ? . 3_656
H(31) C(29) 3.459 ? . 3_656
H(31) C(46) 3.473 ? . 3_656
H(31) C(47) 3.232 ? . 3_656
H(31) H(31) 3.046 ? . 3_656
H(38) H(21) 3.334 ? . 2_555
H(38) H(22) 3.262 ? . 2_555
H(38) H(25) 3.258 ? . 4_455
H(38) H(26) 3.506 ? . 4_455
H(39) C(38) 3.365 ? . 4_454
H(39) H(26) 3.279 ? . 1_455
H(39) H(30) 3.397 ? . 1_455
H(39) H(42) 3.331 ? . 4_454
H(39) H(43) 2.621 ? . 4_454
H(40) C(29) 3.115 ? . 3_656
H(40) C(47) 2.973 ? . 3_656
H(41) H(22) 3.340 ? . 2_555
H(41) H(23) 3.102 ? . 2_555
H(41) H(57) 3.002 ? . 4_555
H(42) C(24) 3.070 ? . 2_555
H(42) C(26) 3.369 ? . 4_455
H(42) H(21) 3.149 ? . 2_555
H(42) H(22) 3.010 ? . 2_555
H(42) H(23) 2.563 ? . 2_555
H(42) H(25) 3.441 ? . 4_455
H(42) H(26) 2.524 ? . 4_455
H(42) H(39) 3.331 ? . 4_555
H(43) C(35) 3.534 ? . 4_555
H(43) H(26) 3.219 ? . 4_455
H(43) H(39) 2.621 ? . 4_555
H(43) H(47) 3.521 ? . 4_555
H(43) H(48) 2.963 ? . 4_555
H(43) H(57) 2.777 ? . 4_555
H(44) C(3) 3.176 ? . 2_545
H(44) C(8) 3.489 ? . 2_545
H(44) C(8) 3.378 ? . 4_455
H(44) C(29) 3.534 ? . 3_656
H(44) H(1) 2.569 ? . 2_545
H(44) H(1) 3.288 ? . 4_455
H(44) H(7) 3.086 ? . 4_455
H(44) H(8) 2.828 ? . 2_545
H(44) H(8) 2.973 ? . 4_455
H(45) C(3) 3.204 ? . 4_455
H(45) C(4) 3.583 ? . 4_455
H(45) C(26) 3.253 ? . 4_455
H(45) H(1) 2.989 ? . 4_455
H(45) H(8) 3.088 ? . 2_545
H(45) H(25) 3.160 ? . 4_455
H(45) H(26) 2.969 ? . 4_455
H(45) H(27) 3.084 ? . 4_455
H(46) C(8) 3.594 ? . 4_455
H(46) C(29) 3.425 ? . 3_656
H(46) C(41) 3.338 ? . 4_555
H(46) C(47) 3.320 ? . 3_656
H(46) H(7) 3.028 ? . 4_455
H(46) H(26) 3.208 ? . 4_455
H(46) H(27) 3.398 ? . 4_455
H(46) H(47) 3.403 ? . 4_555
H(46) H(48) 3.059 ? . 4_555
H(46) H(49) 2.827 ? . 4_555
H(47) C(25) 3.383 ? . 1_455
H(47) C(26) 3.042 ? . 1_455
H(47) H(24) 2.817 ? . 1_455
H(47) H(26) 2.633 ? . 1_455
H(47) H(27) 2.822 ? . 1_455
H(47) H(43) 3.521 ? . 4_454
H(47) H(46) 3.403 ? . 4_454
H(48) C(21) 3.583 ? . 2_555
H(48) C(47) 3.285 ? . 2_555
H(48) H(12) 3.124 ? . 2_555
H(48) H(43) 2.963 ? . 4_454
H(48) H(46) 3.059 ? . 4_454
H(49) C(19) 3.526 ? . 2_555
H(49) C(20) 3.359 ? . 2_555
H(49) C(27) 3.514 ? . 2_555
H(49) H(7) 3.111 ? . 1_455
H(49) H(16) 3.536 ? . 2_555
H(49) H(29) 2.587 ? . 2_555
H(49) H(46) 2.827 ? . 4_454
H(50) C(16) 3.278 ? . 2_555
H(50) C(17) 3.189 ? . 2_555
H(50) C(18) 3.272 ? . 2_555
H(50) C(19) 3.416 ? . 2_555
H(50) C(20) 3.450 ? . 2_555
H(50) C(21) 3.393 ? . 2_555
H(50) C(24) 3.243 ? . 2_555
H(50) H(12) 3.243 ? . 2_555
H(50) H(21) 3.016 ? . 2_555
H(50) H(22) 2.695 ? . 2_555
H(50) H(29) 3.166 ? . 2_555
H(51) C(5) 3.369 ? . 1_455
H(51) C(9) 3.459 ? . 1_455
H(51) H(2) 2.964 ? . 1_455
H(51) H(4) 3.511 ? . 4_455
H(51) H(10) 3.398 ? . 1_455
H(51) H(11) 2.937 ? . 1_455
H(51) H(19) 3.210 ? . 4_455
H(51) H(24) 3.581 ? . 1_455
H(51) H(27) 3.534 ? . 1_455
H(51) H(29) 2.914 ? . 2_555
H(52) H(4) 3.145 ? . 4_455
H(52) H(19) 3.217 ? . 4_455
H(52) H(21) 3.286 ? . 2_555
H(52) H(25) 3.290 ? . 4_455
H(52) H(29) 3.412 ? . 2_555
H(53) C(7) 3.286 ? . 4_455
H(53) H(4) 2.874 ? . 4_455
H(53) H(5) 2.804 ? . 4_455
H(53) H(6) 3.285 ? . 2_545
H(53) H(11) 3.303 ? . 1_455
H(53) H(24) 3.047 ? . 1_455
H(54) H(58) 3.277 ? . 3_555
H(55) C(30) 3.275 ? . 4_454
H(55) C(46) 3.547 ? . 4_454
H(56) C(9) 3.392 ? . 4_454
H(56) H(9) 2.947 ? . 4_454
H(56) H(10) 2.940 ? . 4_454
H(56) H(58) 2.923 ? . 3_555
H(56) H(60) 3.427 ? . 3_555
H(57) C(30) 3.405 ? . 4_454
H(57) C(38) 3.282 ? . 4_454
H(57) C(46) 3.398 ? . 4_454
H(57) H(41) 3.002 ? . 4_454
H(57) H(43) 2.777 ? . 4_454
H(58) C(45) 3.380 ? . 3_555
H(58) H(10) 3.440 ? . 2_545
H(58) H(17) 3.484 ? . 3_555
H(58) H(18) 2.819 ? . 3_555
H(58) H(23) 3.181 ? . 3_555
H(58) H(54) 3.277 ? . 3_555
H(58) H(56) 2.923 ? . 3_555
H(58) H(58) 2.569 ? . 3_555
H(59) C(23) 3.593 ? . 3_555
H(59) C(24) 3.491 ? . 3_555
H(59) H(2) 3.388 ? . 2_545
H(59) H(18) 2.699 ? . 3_555
H(59) H(23) 2.589 ? . 3_555
H(59) H(30) 2.807 ? . 1_455
H(60) C(5) 3.020 ? . 2_545
H(60) C(6) 3.327 ? . 2_545
H(60) C(9) 3.308 ? . 2_545
H(60) H(2) 2.698 ? . 2_545
H(60) H(9) 3.566 ? . 2_545
H(60) H(10) 2.655 ? . 2_545
H(60) H(18) 2.842 ? . 3_555
H(60) H(30) 3.456 ? . 1_455
H(60) H(56) 3.427 ? . 3_555

loop_
_geom_torsion_atom_site_label_1
_geom_torsion_atom_site_label_2
_geom_torsion_atom_site_label_3
_geom_torsion_atom_site_label_4
_geom_torsion
_geom_torsion_publ_flag
_geom_torsion_site_symmetry_1
_geom_torsion_site_symmetry_2
_geom_torsion_site_symmetry_3
_geom_torsion_site_symmetry_4
S(1) Fe(1) C(1) C(2) -82.0(2) ? . . . .
S(1) Fe(1) C(1) C(6) 97.38(18) ? . . . .
C(1) Fe(1) S(1) C(10) -178.29(9) ? . . . .
Fe(1) S(1) C(10) C(11) 3.45(17) ? . . . .
Fe(1) S(1) C(10) C(15) -174.93(13) ? . . . .
Fe(1) C(1) C(2) C(3) -179.49(19) ? . . . .
Fe(1) C(1) C(2) C(7) 0.6(3) ? . . . .
Fe(1) C(1) C(6) C(5) -179.83(19) ? . . . .
Fe(1) C(1) C(6) C(9) -0.7(3) ? . . . .
C(2) C(1) C(6) C(5) -0.4(3) ? . . . .
C(2) C(1) C(6) C(9) 178.7(2) ? . . . .
C(6) C(1) C(2) C(3) 1.1(3) ? . . . .
C(6) C(1) C(2) C(7) -178.9(2) ? . . . .
C(1) C(2) C(3) C(4) -0.8(3) ? . . . .
C(7) C(2) C(3) C(4) 179.2(2) ? . . . .
C(2) C(3) C(4) C(5) -0.2(3) ? . . . .
C(2) C(3) C(4) C(8) -177.7(2) ? . . . .
C(3) C(4) C(5) C(6) 0.9(3) ? . . . .
C(8) C(4) C(5) C(6) 178.4(2) ? . . . .
C(4) C(5) C(6) C(1) -0.6(3) ? . . . .
C(4) C(5) C(6) C(9) -179.7(2) ? . . . .
S(1) C(10) C(11) C(12) -179.19(14) ? . . . .
S(1) C(10) C(11) C(16) -3.4(2) ? . . . .
S(1) C(10) C(15) C(14) 178.48(15) ? . . . .
S(1) C(10) C(15) C(31) -0.3(2) ? . . . .
C(11) C(10) C(15) C(14) 0.0(2) ? . . . .
C(11) C(10) C(15) C(31) -178.79(17) ? . . . .
C(15) C(10) C(11) C(12) -0.8(2) ? . . . .
C(15) C(10) C(11) C(16) 174.95(17) ? . . . .
C(10) C(11) C(12) C(13) 1.1(2) ? . . . .
C(10) C(11) C(16) C(17) -82.8(2) ? . . . .
C(10) C(11) C(16) C(21) 97.4(2) ? . . . .
C(12) C(11) C(16) C(17) 93.0(2) ? . . . .
C(12) C(11) C(16) C(21) -86.9(2) ? . . . .
C(16) C(11) C(12) C(13) -174.56(18) ? . . . .
C(11) C(12) C(13) C(14) -0.6(3) ? . . . .
C(12) C(13) C(14) C(15) -0.1(2) ? . . . .
C(13) C(14) C(15) C(10) 0.4(3) ? . . . .
C(13) C(14) C(15) C(31) 179.27(18) ? . . . .
C(10) C(15) C(31) C(32) -91.6(2) ? . . . .
C(10) C(15) C(31) C(36) 87.2(2) ? . . . .
C(14) C(15) C(31) C(32) 89.6(2) ? . . . .
C(14) C(15) C(31) C(36) -91.6(2) ? . . . .
C(11) C(16) C(17) C(18) 176.77(18) ? . . . .
C(11) C(16) C(17) C(22) -8.1(2) ? . . . .
C(11) C(16) C(21) C(20) -177.45(18) ? . . . .
C(11) C(16) C(21) C(28) 5.2(2) ? . . . .
C(17) C(16) C(21) C(20) 2.7(2) ? . . . .
C(17) C(16) C(21) C(28) -174.64(18) ? . . . .
C(21) C(16) C(17) C(18) -3.4(2) ? . . . .
C(21) C(16) C(17) C(22) 171.78(18) ? . . . .
C(16) C(17) C(18) C(19) 2.3(3) ? . . . .
C(16) C(17) C(22) C(23) 142.3(2) ? . . . .
C(16) C(17) C(22) C(24) -92.9(2) ? . . . .
C(18) C(17) C(22) C(23) -42.6(2) ? . . . .
C(18) C(17) C(22) C(24) 82.2(2) ? . . . .
C(22) C(17) C(18) C(19) -172.85(19) ? . . . .
C(17) C(18) C(19) C(20) -0.6(3) ? . . . .
C(17) C(18) C(19) C(25) 176.48(19) ? . . . .
C(18) C(19) C(20) C(21) -0.1(2) ? . . . .
C(18) C(19) C(25) C(26) 55.7(2) ? . . . .
C(18) C(19) C(25) C(27) -67.7(2) ? . . . .
C(20) C(19) C(25) C(26) -127.3(2) ? . . . .
C(20) C(19) C(25) C(27) 109.3(2) ? . . . .
C(25) C(19) C(20) C(21) -177.2(2) ? . . . .
C(19) C(20) C(21) C(16) -1.0(3) ? . . . .
C(19) C(20) C(21) C(28) 176.4(2) ? . . . .
C(16) C(21) C(28) C(29) 146.2(2) ? . . . .
C(16) C(21) C(28) C(30) -112.1(3) ? . . . .
C(16) C(21) C(28) C(46) -86.0(3) ? . . . .
C(16) C(21) C(28) C(47) 124.6(3) ? . . . .
C(20) C(21) C(28) C(29) -31.1(3) ? . . . .
C(20) C(21) C(28) C(30) 70.6(3) ? . . . .
C(20) C(21) C(28) C(46) 96.8(3) ? . . . .
C(20) C(21) C(28) C(47) -52.7(3) ? . . . .
C(21) C(28) C(29) C(47) -99.2(10) ? . . . .
C(21) C(28) C(30) C(46) 98.5(6) ? . . . .
C(21) C(28) C(46) C(30) -91.7(6) ? . . . .
C(21) C(28) C(47) C(29) 89.0(10) ? . . . .
C(29) C(28) C(30) C(46) -147.6(6) ? . . . .
C(30) C(28) C(29) C(47) 146.3(10) ? . . . .
C(29) C(28) C(46) C(30) 35.4(7) ? . . . .
C(46) C(28) C(29) C(47) 132.5(10) ? . . . .
C(30) C(28) C(47) C(29) -35.9(11) ? . . . .
C(47) C(28) C(30) C(46) -136.0(6) ? . . . .
C(46) C(28) C(47) C(29) -56.2(11) ? . . . .
C(47) C(28) C(46) C(30) 53.4(8) ? . . . .
C(15) C(31) C(32) C(33) -178.8(2) ? . . . .
C(15) C(31) C(32) C(37) 1.3(3) ? . . . .
C(15) C(31) C(36) C(35) 177.8(2) ? . . . .
C(15) C(31) C(36) C(43) -1.8(3) ? . . . .
C(32) C(31) C(36) C(35) -3.4(3) ? . . . .
C(32) C(31) C(36) C(43) 177.0(2) ? . . . .
C(36) C(31) C(32) C(33) 2.3(3) ? . . . .
C(36) C(31) C(32) C(37) -177.5(2) ? . . . .
C(31) C(32) C(33) C(34) 0.1(3) ? . . . .
C(31) C(32) C(37) C(38) 114.3(2) ? . . . .
C(31) C(32) C(37) C(39) -121.3(2) ? . . . .
C(33) C(32) C(37) C(38) -65.6(3) ? . . . .
C(33) C(32) C(37) C(39) 58.9(2) ? . . . .
C(37) C(32) C(33) C(34) 179.95(18) ? . . . .
C(32) C(33) C(34) C(35) -1.4(3) ? . . . .
C(32) C(33) C(34) C(40) 179.9(2) ? . . . .
C(33) C(34) C(35) C(36) 0.4(3) ? . . . .
C(33) C(34) C(40) C(41) 100.3(2) ? . . . .
C(33) C(34) C(40) C(42) -27.8(3) ? . . . .
C(35) C(34) C(40) C(41) -78.4(2) ? . . . .
C(35) C(34) C(40) C(42) 153.5(2) ? . . . .
C(40) C(34) C(35) C(36) 179.1(2) ? . . . .
C(34) C(35) C(36) C(31) 2.0(3) ? . . . .
C(34) C(35) C(36) C(43) -178.4(2) ? . . . .
C(31) C(36) C(43) C(44) -122.2(2) ? . . . .
C(31) C(36) C(43) C(45) 113.1(2) ? . . . .
C(35) C(36) C(43) C(44) 58.1(2) ? . . . .
C(35) C(36) C(43) C(45) -66.5(2) ? . . . .
